data_4115250
loop_
_publ_author_name
'Marco W. Bouwkamp'
'Jeanette de Wolf'
'Isabel del Hierro Morales'
'Jeroen Gercama'
'Auke Meetsma'
'Sergei I. Troyanov'
'Bart Hessen'
'Jan H. Teuben'

_publ_contact_author_address
;
     Crystal Structure Center,
     Inorganic Solid State Chemistry Laboratory
     Chemical Physics,
     Materials Science Center,
     Groningen University,
     Nijenborgh 4,
     NL-9747 AG Groningen,
     The Netherlands.
;
_publ_contact_author_email A.Meetsma@fwn.rug.nl
_publ_contact_author_fax '+31 50 3634441'
_publ_contact_author_name
;
   Drs. A. Meetsma
;
_publ_contact_author_phone '+31 50 3634368'
_publ_section_title
;
 Structure of the Decamethyl Titanocene Cation, a Metallocene with Two
 Agostic C-H Bonds, and Its Interaction with Fluorocarbons
;
_journal_name_full 'Journal of the American Chemical Society'
_journal_page_first 12956
_journal_page_last 12957
_journal_paper_doi 10.1021/ja027617w
_journal_volume 124
_journal_year 2002
_chemical_compound_source 'see text'
_chemical_formula_moiety 'C26 H35 F Ti, C24 H20 B, C6 H5 F'
_chemical_formula_sum 'C56 H60 B F2 Ti'
_chemical_formula_weight 829.79
_chemical_name_systematic
;
 ?
;
_space_group_IT_number 2
_symmetry_cell_setting triclinic
_symmetry_space_group_name_Hall '-P 1'
_symmetry_space_group_name_H-M 'P -1'
_atom_sites_solution_hydrogens geom
_atom_sites_solution_primary patterson
_atom_sites_solution_secondary direct
_audit_creation_date '2002-07-11  13:32:45'
_audit_creation_method 'PLATON <TABLE ACC> option'
_audit_update_record
;
 ?
;
_cell_angle_alpha 90.95(1)
_cell_angle_beta 109.499(8)
_cell_angle_gamma 90.865(9)
_cell_formula_units_Z 2
_cell_length_a 11.992(1)
_cell_length_b 13.649(2)
_cell_length_c 14.883(1)
_cell_measurement_reflns_used 24
_cell_measurement_temperature 130
_cell_measurement_theta_max 17.97
_cell_measurement_theta_min 17.06
_cell_volume 2295.5(4)
_computing_cell_refinement 'SET4 (de Boer & Duisenberg, 1984)'
_computing_data_collection 'CAD4-UNIX software Version 5.1, 1994'
_computing_data_reduction 'HELENA (Spek, 1994)'
_computing_molecular_graphics
;
 PLUTO (Meetsma, 1994) 
 PLATON (Spek, 1994)
;
_computing_publication_material
;
 PLATON (Spek, 1990)
;
_computing_structure_refinement 'SHELXL-93 (Sheldrick, 1993)'
_computing_structure_solution
;
 DIRDIF-94 (Beurskens et al., 1994)
;
_diffrn_ambient_temperature 130(1)
_diffrn_detector_area_resol_mean ?'
_diffrn_measurement_device_type
;
  Enraf Nonius CAD-4F diffractometer
;
_diffrn_measurement_method \w/2\q
_diffrn_radiation_detector
;
  scintillation NaI crystal with photomultiplier
;
_diffrn_radiation_monochromator 'perpendicular mounted graphite'
_diffrn_radiation_source 'fine focus sealed Philips Mo tube '
_diffrn_radiation_type MoK\a
_diffrn_radiation_wavelength 0.71073
_diffrn_reflns_av_R_equivalents 0.033
_diffrn_reflns_av_sigmaI/netI 0.025
_diffrn_reflns_limit_h_max 0
_diffrn_reflns_limit_h_min -15
_diffrn_reflns_limit_k_max 17
_diffrn_reflns_limit_k_min -17
_diffrn_reflns_limit_l_max 18
_diffrn_reflns_limit_l_min -17
_diffrn_reflns_number 9916
_diffrn_reflns_reduction_process
;

 Intensity data were corrected for Lorentz and polarization effects,
  scale variation, for absorption and reduced to F~o~^2^
;
_diffrn_reflns_theta_full 27.0
_diffrn_reflns_theta_max 27.0
_diffrn_reflns_theta_min 1.45
_diffrn_standards_decay_% ' no decay, variation 0.9'
_diffrn_standards_interval_time 180
_diffrn_standards_number 1
_exptl_absorpt_coefficient_mu 0.231
_exptl_absorpt_correction_T_max 0.95
_exptl_absorpt_correction_T_min 0.79
_exptl_absorpt_correction_type psi-scan
_exptl_crystal_colour orange
_exptl_crystal_density_diffrn 1.200
_exptl_crystal_density_method 'Not Measured'
_exptl_crystal_description platelet
_exptl_crystal_F_000 882
_exptl_crystal_size_max 1.00
_exptl_crystal_size_mid 0.50
_exptl_crystal_size_min 0.10
_refine_diff_density_max 0.48
_refine_diff_density_min -0.42
_refine_diff_density_rms 0.06
_refine_ls_extinction_method none
_refine_ls_goodness_of_fit_ref 1.115
_refine_ls_hydrogen_treatment 'constr - riding mode'
_refine_ls_matrix_type full
_refine_ls_number_parameters 561
_refine_ls_number_reflns 9284
_refine_ls_number_restraints 0
_refine_ls_restrained_S_all 1.115
_refine_ls_R_factor_gt 0.0536
_refine_ls_shift/su_max 0.001
_refine_ls_shift/su_mean 0.000
_refine_ls_structure_factor_coef Fsqd
_refine_ls_weighting_details 'calc w=1/[\s^2^(Fo^2^)+(0.0459P)^2^+3.13P] where P=(Fo^2^+2Fc^2^)/3'
_refine_ls_weighting_scheme calc
_refine_ls_wR_factor_gt 0.1407
_reflns_number_gt 8148
_reflns_number_total 9900
_reflns_threshold_expression >2sigma(I)
_cod_data_source_file ja027617w-3_s2_2.cif
_cod_data_source_block global
_cod_database_code 4115250

loop_
_symmetry_equiv_pos_as_xyz
x,y,z
-x,-y,-z

loop_
_atom_site_aniso_label
_atom_site_aniso_U_11
_atom_site_aniso_U_22
_atom_site_aniso_U_33
_atom_site_aniso_U_23
_atom_site_aniso_U_13
_atom_site_aniso_U_12
Ti1 0.0191(2) 0.0223(2) 0.0205(2) 0.0010(2) 0.0073(2) 0.0003(2)
F1 0.0523(10) 0.0410(9) 0.0250(8) -0.0018(7) -0.0015(7) 0.0069(8)
C1 0.0302(13) 0.0377(14) 0.0310(13) -0.0099(11) 0.0107(11) 0.0069(11)
C2 0.0302(13) 0.0317(13) 0.0239(12) -0.0046(10) 0.0077(10) -0.0022(10)
C3 0.0289(13) 0.0249(12) 0.0269(12) -0.0019(10) 0.0060(10) -0.0054(10)
C4 0.0430(15) 0.0198(12) 0.0298(13) -0.0005(10) 0.0114(11) -0.0067(10)
C5 0.0427(15) 0.0219(12) 0.0255(12) -0.0041(10) 0.0026(11) 0.0077(11)
C6 0.0335(16) 0.080(3) 0.057(2) -0.0216(18) 0.0193(15) 0.0110(16)
C7 0.0525(18) 0.0514(18) 0.0240(13) -0.0064(12) 0.0143(13) -0.0047(14)
C8 0.0317(15) 0.0459(17) 0.0465(17) -0.0016(14) 0.0071(13) -0.0115(13)
C9 0.071(2) 0.0369(16) 0.0394(16) 0.0001(13) 0.0259(16) -0.0221(15)
C10 0.073(2) 0.0373(17) 0.0418(18) -0.0020(14) 0.0019(16) 0.0262(16)
C11 0.0378(14) 0.0240(12) 0.0370(14) 0.0034(10) 0.0196(12) -0.0032(10)
C12 0.0355(14) 0.0250(12) 0.0335(14) 0.0085(10) 0.0061(11) 0.0019(10)
C13 0.0298(14) 0.0297(13) 0.0526(17) 0.0141(12) 0.0206(13) 0.0096(11)
C14 0.0530(17) 0.0247(13) 0.0369(15) 0.0055(11) 0.0250(13) 0.0145(12)
C15 0.0364(14) 0.0224(12) 0.0331(14) -0.0014(10) 0.0093(11) -0.0018(10)
C16 0.073(2) 0.0429(18) 0.064(2) 0.0086(16) 0.049(2) -0.0055(16)
C17 0.069(2) 0.0434(18) 0.0440(19) 0.0147(15) -0.0064(17) 0.0010(16)
C18 0.0394(18) 0.055(2) 0.120(4) 0.032(2) 0.045(2) 0.0216(16)
C19 0.112(3) 0.054(2) 0.0436(19) 0.0040(16) 0.039(2) 0.042(2)
C20 0.0474(19) 0.0366(17) 0.073(2) -0.0038(16) -0.0030(17) -0.0131(14)
C21 0.0328(13) 0.0293(13) 0.0212(12) -0.0035(10) 0.0010(10) 0.0071(10)
C22 0.0323(14) 0.0379(14) 0.0299(13) -0.0005(11) 0.0120(11) 0.0002(11)
C23 0.0216(12) 0.0510(17) 0.0302(14) -0.0025(12) 0.0036(10) -0.0024(11)
C24 0.0292(14) 0.0506(17) 0.0264(13) -0.0002(12) 0.0075(11) 0.0027(12)
C25 0.0325(14) 0.0435(16) 0.0350(14) -0.0019(12) 0.0167(12) 0.0006(12)
C26 0.0225(12) 0.0390(15) 0.0388(15) -0.0076(12) 0.0071(11) 0.0006(11)
C27 0.0216(11) 0.0182(10) 0.0263(11) 0.0005(9) 0.0116(9) -0.0033(8)
C28 0.0228(11) 0.0233(11) 0.0247(12) 0.0007(9) 0.0090(9) -0.0014(9)
C29 0.0301(13) 0.0252(12) 0.0316(13) -0.0050(10) 0.0135(11) 0.0014(10)
C30 0.0271(12) 0.0232(12) 0.0417(15) 0.0021(10) 0.0123(11) 0.0054(10)
C31 0.0287(13) 0.0252(12) 0.0318(13) 0.0059(10) 0.0076(10) 0.0028(10)
C32 0.0251(12) 0.0234(11) 0.0261(12) 0.0006(9) 0.0096(10) -0.0004(9)
C33 0.0232(11) 0.0166(10) 0.0313(12) 0.0039(9) 0.0127(10) 0.0023(9)
C34 0.0267(12) 0.0214(11) 0.0300(12) 0.0026(9) 0.0093(10) -0.0008(9)
C35 0.0336(14) 0.0245(12) 0.0335(14) 0.0000(10) 0.0068(11) -0.0029(10)
C36 0.0243(12) 0.0242(12) 0.0468(16) 0.0045(11) 0.0064(11) -0.0057(10)
C37 0.0293(13) 0.0297(13) 0.0455(16) 0.0076(12) 0.0177(12) -0.0013(10)
C38 0.0278(12) 0.0250(12) 0.0350(13) 0.0005(10) 0.0159(11) -0.0004(10)
C39 0.0185(10) 0.0245(11) 0.0212(11) -0.0021(9) 0.0050(9) -0.0029(9)
C40 0.0266(12) 0.0246(12) 0.0345(13) -0.0006(10) 0.0135(10) 0.0006(10)
C41 0.0259(13) 0.0374(14) 0.0368(14) -0.0074(11) 0.0126(11) 0.0028(11)
C42 0.0224(12) 0.0547(17) 0.0231(12) -0.0041(11) 0.0089(10) -0.0025(11)
C43 0.0249(12) 0.0415(15) 0.0271(13) 0.0063(11) 0.0083(10) -0.0048(11)
C44 0.0237(12) 0.0262(12) 0.0272(12) 0.0008(10) 0.0088(10) -0.0014(9)
C45 0.0204(11) 0.0239(11) 0.0242(11) -0.0008(9) 0.0101(9) 0.0044(9)
C46 0.0244(12) 0.0302(13) 0.0302(13) 0.0015(10) 0.0090(10) 0.0026(10)
C47 0.0235(12) 0.0425(15) 0.0329(14) -0.0072(12) 0.0058(11) 0.0036(11)
C48 0.0362(15) 0.0513(17) 0.0252(13) 0.0008(12) 0.0068(11) 0.0164(13)
C49 0.0453(16) 0.0361(15) 0.0314(14) 0.0091(11) 0.0147(12) 0.0136(12)
C50 0.0336(13) 0.0240(12) 0.0311(13) 0.0034(10) 0.0135(11) 0.0052(10)
B 0.0211(12) 0.0186(12) 0.0224(12) 0.0002(9) 0.0089(10) -0.0009(9)
F2 0.071(2) 0.0264(14) 0.0505(19) 0.0008(12) 0.0023(14) 0.0108(13)
C51 0.0398(15) 0.0289(14) 0.0395(15) 0.0006(12) 0.0132(12) 0.0027(12)
C52 0.0300(13) 0.0361(14) 0.0348(14) 0.0048(11) 0.0092(11) 0.0024(11)
C53 0.0327(14) 0.0337(14) 0.0386(15) -0.0043(11) 0.0145(12) -0.0049(11)
C54 0.0401(16) 0.0309(14) 0.0443(16) 0.0010(12) 0.0205(13) 0.0046(12)
C55 0.0336(14) 0.0424(16) 0.0350(14) 0.0084(12) 0.0119(12) 0.0089(12)
C56 0.0405(16) 0.0367(15) 0.0319(14) -0.0021(11) 0.0107(12) -0.0049(12)
F21 0.047(3) 0.026(3) 0.047(3) 0.000(2) 0.008(2) 0.007(2)

loop_
_atom_site_label
_atom_site_type_symbol
_atom_site_thermal_displace_type
_atom_site_fract_x
_atom_site_fract_y
_atom_site_fract_z
_atom_site_occupancy
_atom_site_U_iso_or_equiv
Ti1 Ti Uani 0.24680(4) 0.25660(3) 0.23216(3) 1.000 0.0205(1)
F1 F Uani 0.13809(16) 0.25233(12) 0.08423(11) 1.000 0.0430(5)
C1 C Uani 0.1681(2) 0.3876(2) 0.29150(19) 1.000 0.0329(8)
C2 C Uani 0.2784(2) 0.37084(19) 0.36094(18) 1.000 0.0290(7)
C3 C Uani 0.3678(2) 0.38751(18) 0.31945(18) 1.000 0.0278(7)
C4 C Uani 0.3119(3) 0.41642(18) 0.22423(19) 1.000 0.0311(8)
C5 C Uani 0.1886(3) 0.41836(18) 0.20753(18) 1.000 0.0322(8)
C6 C Uani 0.0495(3) 0.3830(3) 0.3062(3) 1.000 0.0560(13)
C7 C Uani 0.2983(3) 0.3555(2) 0.46458(19) 1.000 0.0424(10)
C8 C Uani 0.4990(3) 0.3897(2) 0.3701(2) 1.000 0.0430(9)
C9 C Uani 0.3747(3) 0.4407(2) 0.1551(2) 1.000 0.0475(10)
C10 C Uani 0.0945(3) 0.4555(2) 0.1207(2) 1.000 0.0548(11)
C11 C Uani 0.2309(2) 0.11513(18) 0.31388(19) 1.000 0.0312(8)
C12 C Uani 0.3527(2) 0.13971(19) 0.34195(19) 1.000 0.0326(8)
C13 C Uani 0.3878(2) 0.1342(2) 0.2602(2) 1.000 0.0354(9)
C14 C Uani 0.2887(3) 0.10187(19) 0.1825(2) 1.000 0.0355(9)
C15 C Uani 0.1920(2) 0.09017(18) 0.21568(19) 1.000 0.0313(8)
C16 C Uani 0.1569(3) 0.1046(3) 0.3776(3) 1.000 0.0534(11)
C17 C Uani 0.4352(3) 0.1482(3) 0.4431(2) 1.000 0.0583(11)
C18 C Uani 0.5123(3) 0.1468(3) 0.2594(3) 1.000 0.0663(16)
C19 C Uani 0.2903(4) 0.0796(3) 0.0843(3) 1.000 0.0661(14)
C20 C Uani 0.0688(3) 0.0541(2) 0.1580(3) 1.000 0.0583(11)
C21 C Uani 0.0838(2) 0.26431(19) -0.01405(17) 1.000 0.0298(7)
C22 C Uani -0.0335(2) 0.2405(2) -0.05173(19) 1.000 0.0330(8)
C23 C Uani -0.0872(2) 0.2542(2) -0.14808(19) 1.000 0.0356(8)
C24 C Uani -0.0215(2) 0.2896(2) -0.20186(19) 1.000 0.0358(9)
C25 C Uani 0.0972(2) 0.3121(2) -0.1603(2) 1.000 0.0357(8)
C26 C Uani 0.1522(2) 0.3001(2) -0.0637(2) 1.000 0.0343(8)
C27 C Uani 0.5845(2) 0.66080(16) 0.19054(16) 1.000 0.0212(6)
C28 C Uani 0.5814(2) 0.60655(17) 0.10884(17) 1.000 0.0234(7)
C29 C Uani 0.6423(2) 0.51937(18) 0.11363(19) 1.000 0.0282(7)
C30 C Uani 0.7090(2) 0.48360(18) 0.20132(19) 1.000 0.0304(8)
C31 C Uani 0.7158(2) 0.53594(18) 0.28340(19) 1.000 0.0291(7)
C32 C Uani 0.6555(2) 0.62302(17) 0.27743(17) 1.000 0.0246(7)
C33 C Uani 0.6254(2) 0.84596(16) 0.22714(17) 1.000 0.0227(6)
C34 C Uani 0.6589(2) 0.89618(17) 0.31494(18) 1.000 0.0261(7)
C35 C Uani 0.7586(2) 0.95818(19) 0.3473(2) 1.000 0.0317(8)
C36 C Uani 0.8293(2) 0.97276(19) 0.2917(2) 1.000 0.0332(8)
C37 C Uani 0.7994(2) 0.92341(19) 0.2040(2) 1.000 0.0335(8)
C38 C Uani 0.7009(2) 0.86224(18) 0.17380(19) 1.000 0.0279(7)
C39 C Uani 0.4365(2) 0.76337(17) 0.26009(16) 1.000 0.0219(6)
C40 C Uani 0.3872(2) 0.85070(18) 0.27950(18) 1.000 0.0278(7)
C41 C Uani 0.3184(2) 0.8554(2) 0.33781(19) 1.000 0.0329(8)
C42 C Uani 0.2940(2) 0.7710(2) 0.37916(18) 1.000 0.0332(8)
C43 C Uani 0.3369(2) 0.6833(2) 0.35947(18) 1.000 0.0313(8)
C44 C Uani 0.4077(2) 0.68026(18) 0.30203(17) 1.000 0.0256(7)
C45 C Uani 0.4262(2) 0.78476(17) 0.08179(16) 1.000 0.0221(6)
C46 C Uani 0.3320(2) 0.71809(19) 0.03950(18) 1.000 0.0283(7)
C47 C Uani 0.2540(2) 0.7277(2) -0.05218(19) 1.000 0.0339(8)
C48 C Uani 0.2643(3) 0.8070(2) -0.10590(19) 1.000 0.0383(9)
C49 C Uani 0.3538(3) 0.8753(2) -0.0666(2) 1.000 0.0369(9)
C50 C Uani 0.4331(2) 0.86429(18) 0.02528(18) 1.000 0.0288(7)
B B Uani 0.5166(2) 0.76487(18) 0.18959(18) 1.000 0.0203(7)
F2 F Uani 0.8772(3) 0.46171(19) 0.5069(2) 0.657(6) 0.0537(10)
C51 C Uani 0.9060(3) 0.3697(2) 0.4999(2) 1.000 0.0361(8)
C52 C Uani 0.8334(2) 0.3102(2) 0.4288(2) 1.000 0.0340(8)
C53 C Uani 0.8599(2) 0.2122(2) 0.4272(2) 1.000 0.0345(8)
C54 C Uani 0.9585(3) 0.1780(2) 0.4966(2) 1.000 0.0368(9)
C55 C Uani 1.0317(3) 0.2387(2) 0.5668(2) 1.000 0.0367(8)
C56 C Uani 1.0058(3) 0.3370(2) 0.5684(2) 1.000 0.0368(9)
F21 F Uani 0.9767(6) 0.0861(3) 0.4999(4) 0.343(6) 0.0419(17)
H6 H Uiso -0.0098(6) 0.3538(18) 0.2493(8) 1.000 0.0841
H6' H Uiso 0.0262(11) 0.4494(3) 0.3173(19) 1.000 0.0841
H6" H Uiso 0.0553(7) 0.3429(16) 0.3615(12) 1.000 0.0841
H7 H Uiso 0.3791(7) 0.3333(16) 0.4958(4) 1.000 0.0636
H7' H Uiso 0.2418(13) 0.3059(12) 0.47115(19) 1.000 0.0636
H7" H Uiso 0.287(2) 0.4173(5) 0.4945(4) 1.000 0.0636
H8 H Uiso 0.5176(3) 0.3492(13) 0.4268(9) 1.000 0.0646
H8' H Uiso 0.5262(4) 0.4574(3) 0.3894(14) 1.000 0.0646
H8" H Uiso 0.5390(3) 0.3641(15) 0.3273(6) 1.000 0.0646
H9 H Uiso 0.4267(16) 0.3870(8) 0.1521(13) 1.000 0.0713
H9' H Uiso 0.4221(17) 0.5012(10) 0.1763(10) 1.000 0.0713
H9" H Uiso 0.3164(3) 0.4499(17) 0.0917(4) 1.000 0.0713
H10 H Uiso 0.0741(17) 0.5223(8) 0.1337(7) 1.000 0.0823
H10' H Uiso 0.0239(9) 0.4127(11) 0.1052(11) 1.000 0.0823
H10" H Uiso 0.1241(9) 0.4557(18) 0.0668(5) 1.000 0.0823
H16 H Uiso 0.1974(11) 0.1377(16) 0.4391(7) 1.000 0.0804
H16' H Uiso 0.145(2) 0.0349(3) 0.3876(15) 1.000 0.0804
H16" H Uiso 0.0799(9) 0.1344(17) 0.3474(9) 1.000 0.0804
H17 H Uiso 0.3921(7) 0.1727(19) 0.4841(4) 1.000 0.0874
H17' H Uiso 0.5005(13) 0.1938(16) 0.4467(4) 1.000 0.0874
H17" H Uiso 0.4668(19) 0.0837(4) 0.4645(7) 1.000 0.0874
H18 H Uiso 0.5116(4) 0.1838(19) 0.2033(12) 1.000 0.0995
H18' H Uiso 0.5459(10) 0.0822(3) 0.257(2) 1.000 0.0995
H18" H Uiso 0.5605(7) 0.1824(19) 0.3173(10) 1.000 0.0995
H19 H Uiso 0.2098(5) 0.083(2) 0.0386(4) 1.000 0.0990
H19' H Uiso 0.321(3) 0.0137(9) 0.0819(6) 1.000 0.0990
H19" H Uiso 0.342(2) 0.1276(14) 0.0679(8) 1.000 0.0990
H20 H Uiso 0.0576(9) 0.0584(19) 0.0899(3) 1.000 0.0877
H20' H Uiso 0.0105(3) 0.0947(13) 0.1733(14) 1.000 0.0877
H20" H Uiso 0.0582(9) -0.0142(7) 0.1734(15) 1.000 0.0877
H22 H Uiso -0.0764(2) 0.2157(2) -0.01340(19) 1.000 0.0396
H23 H Uiso -0.1691(2) 0.2393(2) -0.17753(19) 1.000 0.0428
H24 H Uiso -0.0587(2) 0.2986(2) -0.26828(19) 1.000 0.0430
H25 H Uiso 0.1413(2) 0.3359(2) -0.1981(2) 1.000 0.0428
H26 H Uiso 0.2337(2) 0.3159(2) -0.0333(2) 1.000 0.0412
H28 H Uiso 0.5364(2) 0.63003(17) 0.04802(17) 1.000 0.0280
H29 H Uiso 0.6379(2) 0.48455(18) 0.05672(19) 1.000 0.0338
H30 H Uiso 0.7496(2) 0.42379(18) 0.20505(19) 1.000 0.0365
H31 H Uiso 0.7617(2) 0.51234(18) 0.34392(19) 1.000 0.0349
H32 H Uiso 0.6627(2) 0.65844(17) 0.33465(17) 1.000 0.0295
H34 H Uiso 0.6117(2) 0.88775(17) 0.35446(18) 1.000 0.0313
H35 H Uiso 0.7779(2) 0.99049(19) 0.4078(2) 1.000 0.0380
H36 H Uiso 0.8967(2) 1.01547(19) 0.3128(2) 1.000 0.0398
H37 H Uiso 0.8470(2) 0.93195(19) 0.1648(2) 1.000 0.0402
H38 H Uiso 0.6830(2) 0.82930(18) 0.11377(19) 1.000 0.0335
H40 H Uiso 0.4018(2) 0.90926(18) 0.25123(18) 1.000 0.0333
H41 H Uiso 0.2879(2) 0.9164(2) 0.34949(19) 1.000 0.0395
H42 H Uiso 0.2484(2) 0.7738(2) 0.42044(18) 1.000 0.0398
H43 H Uiso 0.3181(2) 0.6245(2) 0.38516(18) 1.000 0.0375
H44 H Uiso 0.4378(2) 0.61895(18) 0.29087(17) 1.000 0.0308
H46 H Uiso 0.3214(2) 0.66406(19) 0.07551(18) 1.000 0.0339
H47 H Uiso 0.1931(2) 0.6797(2) -0.07845(19) 1.000 0.0407
H48 H Uiso 0.2106(3) 0.8142(2) -0.16876(19) 1.000 0.0459
H49 H Uiso 0.3615(3) 0.9304(2) -0.1024(2) 1.000 0.0443
H50 H Uiso 0.4941(2) 0.91245(18) 0.05060(18) 1.000 0.0345
H52 H Uiso 0.7662(2) 0.3357(2) 0.3817(2) 1.000 0.0408
H53 H Uiso 0.8109(2) 0.1690(2) 0.3790(2) 1.000 0.0414
H55 H Uiso 1.0993(3) 0.2134(2) 0.6137(2) 1.000 0.0441
H56 H Uiso 1.0557(3) 0.3808(2) 0.6155(2) 1.000 0.0442
H54 H Uiso 0.984(6) 0.115(3) 0.485(5) 0.657(6) 0.0441
H51 H Uiso 0.910(10) 0.435(3) 0.480(8) 0.343(6) 0.0433

loop_
_atom_type_symbol
_atom_type_description
_atom_type_scat_dispersion_real
_atom_type_scat_dispersion_imag
_atom_type_scat_source
Ti Ti 0.2776 0.4457 'International Tables Vol C Tables 4.2.6.8 and 6.1.1.4'
F F 0.0171 0.0103 'International Tables Vol C Tables 4.2.6.8 and 6.1.1.4'
B B 0.0013 0.0007 'International Tables Vol C Tables 4.2.6.8 and 6.1.1.4'
H H 0.0000 0.0000 'International Tables Vol C Tables 4.2.6.8 and 6.1.1.4'
C C 0.0033 0.0016 'International Tables Vol C Tables 4.2.6.8 and 6.1.1.4'

loop_
_geom_angle_atom_site_label_1
_geom_angle_atom_site_label_2
_geom_angle_atom_site_label_3
_geom_angle
_geom_angle_publ_flag
F1 Ti1 C1 101.83(8) yes
F1 Ti1 C2 134.81(8) yes
F1 Ti1 C3 127.93(8) yes
F1 Ti1 C4 92.75(8) yes
F1 Ti1 C5 78.00(8) yes
F1 Ti1 C11 113.87(8) yes
F1 Ti1 C12 135.10(8) yes
F1 Ti1 C13 109.69(9) yes
F1 Ti1 C14 78.28(9) yes
F1 Ti1 C15 80.73(8) yes
C1 Ti1 C2 34.73(9) yes
C1 Ti1 C3 58.45(9) yes
C1 Ti1 C4 59.17(11) yes
C1 Ti1 C5 35.56(10) yes
C1 Ti1 C11 109.19(9) yes
C1 Ti1 C12 117.59(9) yes
C1 Ti1 C13 148.47(10) yes
C1 Ti1 C14 165.24(11) yes
C1 Ti1 C15 130.16(9) yes
C2 Ti1 C3 34.93(9) yes
C2 Ti1 C4 58.45(9) yes
C2 Ti1 C5 58.17(9) yes
C2 Ti1 C11 97.64(9) yes
C2 Ti1 C12 89.04(9) yes
C2 Ti1 C13 114.32(9) yes
C2 Ti1 C14 146.86(10) yes
C2 Ti1 C15 131.73(9) yes
C3 Ti1 C4 35.18(9) yes
C3 Ti1 C5 58.45(10) yes
C3 Ti1 C11 118.11(9) yes
C3 Ti1 C12 92.47(9) yes
C3 Ti1 C13 99.50(9) yes
C3 Ti1 C14 132.91(11) yes
C3 Ti1 C15 150.37(9) yes
C4 Ti1 C5 35.48(13) yes
C4 Ti1 C11 153.16(10) yes
C4 Ti1 C12 124.89(10) yes
C4 Ti1 C13 117.05(11) yes
C4 Ti1 C14 135.52(12) yes
C4 Ti1 C15 169.44(10) yes
C5 Ti1 C11 143.85(11) yes
C5 Ti1 C12 146.87(9) yes
C5 Ti1 C13 152.51(11) yes
C5 Ti1 C14 153.67(10) yes
C5 Ti1 C15 147.96(11) yes
C11 Ti1 C12 34.94(9) yes
C11 Ti1 C13 58.65(9) yes
C11 Ti1 C14 58.52(10) yes
C11 Ti1 C15 35.12(9) yes
C12 Ti1 C13 35.03(9) yes
C12 Ti1 C14 58.07(10) yes
C12 Ti1 C15 57.99(9) yes
C13 Ti1 C14 35.13(11) yes
C13 Ti1 C15 58.46(9) yes
C14 Ti1 C15 35.09(11) yes
Ti1 F1 C21 168.17(16) yes
Ti1 C1 C2 74.48(15) yes
Ti1 C1 C5 72.02(15) yes
Ti1 C1 C6 123.6(2) yes
C2 C1 C5 107.9(2) no
C2 C1 C6 126.0(3) no
C5 C1 C6 125.8(3) no
Ti1 C2 C1 70.78(15) yes
Ti1 C2 C3 71.93(14) yes
Ti1 C2 C7 130.96(18) yes
C1 C2 C3 108.2(2) no
C1 C2 C7 125.0(3) no
C3 C2 C7 126.0(2) no
Ti1 C3 C2 73.14(15) yes
Ti1 C3 C4 70.99(15) yes
Ti1 C3 C8 128.45(18) yes
C2 C3 C4 107.9(2) no
C2 C3 C8 126.7(2) no
C4 C3 C8 124.8(3) no
Ti1 C4 C3 73.82(15) yes
Ti1 C4 C5 72.25(16) yes
Ti1 C4 C9 119.88(18) yes
C3 C4 C5 107.7(3) no
C3 C4 C9 125.1(3) no
C5 C4 C9 127.2(3) no
Ti1 C5 C1 72.42(15) yes
Ti1 C5 C4 72.28(15) yes
Ti1 C5 C10 125.57(18) yes
C1 C5 C4 108.2(2) no
C1 C5 C10 124.5(3) no
C4 C5 C10 127.1(3) no
Ti1 C11 C12 73.56(15) yes
Ti1 C11 C15 72.57(15) yes
Ti1 C11 C16 125.1(2) yes
C12 C11 C15 107.8(2) no
C12 C11 C16 127.1(3) no
C15 C11 C16 124.7(3) no
Ti1 C12 C11 71.50(15) yes
Ti1 C12 C13 71.43(15) yes
Ti1 C12 C17 132.8(2) yes
C11 C12 C13 108.2(2) no
C11 C12 C17 125.3(3) no
C13 C12 C17 125.3(3) no
Ti1 C13 C12 73.54(15) yes
Ti1 C13 C14 72.65(16) yes
Ti1 C13 C18 125.9(2) yes
C12 C13 C14 107.8(2) no
C12 C13 C18 125.7(3) no
C14 C13 C18 126.0(3) no
Ti1 C14 C13 72.23(15) yes
Ti1 C14 C15 72.41(16) yes
Ti1 C14 C19 123.5(2) yes
C13 C14 C15 108.0(2) no
C13 C14 C19 124.9(3) no
C15 C14 C19 127.0(3) no
Ti1 C15 C11 72.31(14) yes
Ti1 C15 C14 72.51(15) yes
Ti1 C15 C20 122.53(18) yes
C11 C15 C14 108.2(2) no
C11 C15 C20 125.2(3) no
C14 C15 C20 126.5(3) no
F1 C21 C22 117.1(2) yes
F1 C21 C26 117.5(2) yes
C22 C21 C26 125.4(2) no
C21 C22 C23 116.9(2) no
C22 C23 C24 119.9(2) no
C23 C24 C25 120.8(2) no
C24 C25 C26 120.1(2) no
C21 C26 C25 116.8(2) no
C1 C6 H6 109.4(6) no
C1 C6 H6' 109.4(10) no
C1 C6 H6" 109.4(7) no
H6 C6 H6' 109.5(19) no
H6 C6 H6" 109.5(16) no
H6' C6 H6" 109.5(19) no
C2 C7 H7 109.5(5) no
C2 C7 H7' 109.5(3) no
C2 C7 H7" 109.4(4) no
H7 C7 H7' 109.5(14) no
H7 C7 H7" 109.5(16) no
H7' C7 H7" 109.5(15) no
C3 C8 H8 109.5(5) no
C3 C8 H8' 109.5(7) no
C3 C8 H8" 109.5(5) no
H8 C8 H8' 109.4(15) no
H8 C8 H8" 109.5(12) no
H8' C8 H8" 109.4(13) no
C4 C9 H9 109.5(10) no
C4 C9 H9' 109.6(10) no
C4 C9 H9" 109.5(5) no
H9 C9 H9' 109.4(15) no
H9 C9 H9" 109.5(15) no
H9' C9 H9" 109.4(15) no
C5 C10 H10 109.4(7) no
C5 C10 H10' 109.4(9) no
C5 C10 H10" 109.5(8) no
H10 C10 H10' 109.4(15) no
H10 C10 H10" 109.5(17) no
H10' C10 H10" 109.5(13) no
C11 C16 H16 109.4(9) no
C11 C16 H16' 109.6(14) no
C11 C16 H16" 109.4(9) no
H16 C16 H16' 109.6(17) no
H16 C16 H16" 109.5(15) no
H16' C16 H16" 109.3(19) no
C12 C17 H17 109.5(5) no
C12 C17 H17' 109.5(5) no
C12 C17 H17" 109.5(7) no
H17 C17 H17' 109.5(16) no
H17 C17 H17" 109.5(17) no
H17' C17 H17" 109.5(17) no
C13 C18 H18 109.5(6) no
C13 C18 H18' 109.4(9) no
C13 C18 H18" 109.6(7) no
H18 C18 H18' 109.6(19) no
H18 C18 H18" 109.5(18) no
H18' C18 H18" 109(2) no
C14 C19 H19 109.5(6) no
C14 C19 H19' 109.6(7) no
C14 C19 H19" 109.5(8) no
H19 C19 H19' 110(2) no
H19 C19 H19" 109.6(16) no
H19' C19 H19" 109(2) no
C15 C20 H20 109.5(9) no
C15 C20 H20' 109.5(10) no
C15 C20 H20" 109.5(10) no
H20 C20 H20' 109.4(16) no
H20 C20 H20" 109.5(19) no
H20' C20 H20" 109.4(13) no
C21 C22 H22 121.5(3) no
C23 C22 H22 121.6(3) no
C22 C23 H23 120.1(3) no
C24 C23 H23 120.0(3) no
C23 C24 H24 119.7(3) no
C25 C24 H24 119.5(3) no
C24 C25 H25 120.0(3) no
C26 C25 H25 119.9(3) no
C21 C26 H26 121.6(3) no
C25 C26 H26 121.6(3) no
C28 C27 C32 115.5(2) no
C28 C27 B 124.7(2) yes
C32 C27 B 119.7(2) yes
C27 C28 C29 122.4(2) no
C28 C29 C30 120.0(2) no
C29 C30 C31 119.2(2) no
C30 C31 C32 120.1(2) no
C27 C32 C31 122.8(2) no
C34 C33 C38 114.6(2) no
C34 C33 B 125.2(2) yes
C38 C33 B 120.0(2) yes
C33 C34 C35 123.0(2) no
C34 C35 C36 120.3(2) no
C35 C36 C37 118.5(2) no
C36 C37 C38 120.2(2) no
C33 C38 C37 123.5(2) no
C40 C39 C44 114.7(2) no
C40 C39 B 119.7(2) yes
C44 C39 B 125.6(2) yes
C39 C40 C41 123.1(2) no
C40 C41 C42 119.9(2) no
C41 C42 C43 119.0(2) no
C42 C43 C44 120.3(2) no
C39 C44 C43 122.9(2) no
C46 C45 C50 115.0(2) no
C46 C45 B 119.2(2) yes
C50 C45 B 125.8(2) yes
C45 C46 C47 122.9(2) no
C46 C47 C48 120.3(3) no
C47 C48 C49 118.8(3) no
C48 C49 C50 120.5(3) no
C45 C50 C49 122.4(2) no
C29 C28 H28 118.8(3) no
C27 C28 H28 118.8(3) no
C28 C29 H29 120.0(3) no
C30 C29 H29 120.0(3) no
C31 C30 H30 120.4(3) no
C29 C30 H30 120.4(3) no
C30 C31 H31 120.0(3) no
C32 C31 H31 120.0(3) no
C27 C32 H32 118.6(3) no
C31 C32 H32 118.6(3) no
C35 C34 H34 118.5(3) no
C33 C34 H34 118.5(3) no
C34 C35 H35 119.8(3) no
C36 C35 H35 119.9(3) no
C35 C36 H36 120.8(3) no
C37 C36 H36 120.7(3) no
C38 C37 H37 119.9(3) no
C36 C37 H37 119.9(3) no
C33 C38 H38 118.2(3) no
C37 C38 H38 118.3(3) no
C39 C40 H40 118.4(3) no
C41 C40 H40 118.4(3) no
C42 C41 H41 120.1(3) no
C40 C41 H41 120.0(3) no
C41 C42 H42 120.5(3) no
C43 C42 H42 120.6(3) no
C44 C43 H43 119.9(3) no
C42 C43 H43 119.9(3) no
C39 C44 H44 118.5(3) no
C43 C44 H44 118.6(3) no
C45 C46 H46 118.6(3) no
C47 C46 H46 118.5(3) no
C48 C47 H47 119.8(3) no
C46 C47 H47 119.9(3) no
C47 C48 H48 120.6(4) no
C49 C48 H48 120.6(3) no
C48 C49 H49 119.7(3) no
C50 C49 H49 119.7(4) no
C49 C50 H50 118.8(3) no
C45 C50 H50 118.8(3) no
F2 C51 C56 117.5(3) yes
C52 C51 C56 123.0(3) no
F2 C51 C52 119.4(3) yes
C51 C52 C53 118.5(3) no
C52 C53 C54 119.0(3) no
C53 C54 C55 121.9(3) no
F21 C54 C55 119.1(4) yes
F21 C54 C53 118.7(4) yes
C54 C55 C56 119.2(3) no
C51 C56 C55 118.2(3) no
C56 C51 H51 116(7) no
C52 C51 H51 113(7) no
C51 C52 H52 120.7(3) no
C53 C52 H52 120.7(3) no
C52 C53 H53 120.5(3) no
C54 C53 H53 120.5(3) no
C55 C54 H54 120(4) no
C53 C54 H54 116(4) no
C56 C55 H55 120.5(3) no
C54 C55 H55 120.3(3) no
C55 C56 H56 120.9(4) no
C51 C56 H56 120.8(3) no
C39 B C45 106.94(19) yes
C27 B C33 103.56(18) yes
C27 B C39 112.05(18) yes
C27 B C45 109.82(18) yes
C33 B C39 111.11(19) yes
C33 B C45 113.47(19) yes

loop_
_geom_bond_atom_site_label_1
_geom_bond_atom_site_label_2
_geom_bond_distance
_geom_bond_publ_flag
Ti1 F1 2.1512(17) yes
Ti1 C1 2.329(3) yes
Ti1 C2 2.376(3) yes
Ti1 C3 2.361(3) yes
Ti1 C4 2.324(3) yes
Ti1 C5 2.324(3) yes
Ti1 C11 2.338(3) yes
Ti1 C12 2.364(3) yes
Ti1 C13 2.337(3) yes
Ti1 C14 2.342(3) yes
Ti1 C15 2.341(3) yes
F1 C21 1.402(3) yes
F2 C51 1.319(4) yes
F21 C54 1.275(5) yes
C1 C6 1.510(5) no
C1 C5 1.421(4) no
C1 C2 1.405(4) no
C2 C3 1.422(4) no
C2 C7 1.499(4) no
C3 C8 1.500(4) no
C3 C4 1.416(4) no
C4 C9 1.502(5) no
C4 C5 1.416(5) no
C5 C10 1.505(4) no
C11 C15 1.412(4) no
C11 C12 1.412(4) no
C11 C16 1.507(5) no
C12 C17 1.502(4) no
C12 C13 1.415(4) no
C13 C14 1.412(4) no
C13 C18 1.504(5) no
C14 C19 1.494(5) no
C14 C15 1.412(4) no
C15 C20 1.510(5) no
C21 C22 1.361(4) no
C21 C26 1.365(4) no
C22 C23 1.379(4) no
C23 C24 1.385(4) no
C24 C25 1.377(4) no
C25 C26 1.381(4) no
C6 H6' 0.980(9) no
C6 H6 0.980(14) no
C6 H6" 0.980(19) no
C7 H7' 0.980(16) no
C7 H7 0.980(11) no
C7 H7" 0.980(10) no
C8 H8' 0.981(8) no
C8 H8" 0.980(10) no
C8 H8 0.980(15) no
C9 H9" 0.980(7) no
C9 H9 0.979(16) no
C9 H9' 0.981(16) no
C10 H10" 0.980(10) no
C10 H10 0.980(13) no
C10 H10' 0.981(14) no
C16 H16' 0.981(8) no
C16 H16 0.980(14) no
C16 H16" 0.980(15) no
C17 H17' 0.980(19) no
C17 H17 0.980(12) no
C17 H17" 0.979(10) no
C18 H18' 0.980(9) no
C18 H18" 0.979(18) no
C18 H18 0.98(2) no
C19 H19' 0.982(19) no
C19 H19" 0.98(2) no
C19 H19 0.980(8) no
C20 H20' 0.981(13) no
C20 H20" 0.980(11) no
C20 H20 0.980(7) no
C22 H22 0.950(4) no
C23 H23 0.950(4) no
C24 H24 0.950(4) no
C25 H25 0.949(4) no
C26 H26 0.950(4) no
C27 C32 1.401(3) no
C27 C28 1.403(3) no
C27 B 1.646(3) yes
C28 C29 1.396(3) no
C29 C30 1.385(4) no
C30 C31 1.383(4) no
C31 C32 1.389(3) no
C33 C38 1.407(4) no
C33 C34 1.397(3) no
C33 B 1.640(3) yes
C34 C35 1.396(4) no
C35 C36 1.383(4) no
C36 C37 1.392(4) no
C37 C38 1.378(4) no
C39 B 1.642(4) yes
C39 C40 1.406(3) no
C39 C44 1.397(3) no
C40 C41 1.384(4) no
C41 C42 1.387(4) no
C42 C43 1.375(4) no
C43 C44 1.392(4) no
C45 C50 1.402(3) no
C45 C46 1.406(4) no
C45 B 1.639(3) yes
C46 C47 1.383(4) no
C47 C48 1.384(4) no
C48 C49 1.377(4) no
C49 C50 1.393(4) no
C28 H28 0.950(3) no
C29 H29 0.950(4) no
C30 H30 0.950(4) no
C31 H31 0.950(4) no
C32 H32 0.950(3) no
C34 H34 0.950(4) no
C35 H35 0.950(4) no
C36 H36 0.950(4) no
C37 H37 0.950(4) no
C38 H38 0.950(4) no
C40 H40 0.950(4) no
C41 H41 0.951(4) no
C42 H42 0.950(4) no
C43 H43 0.950(4) no
C44 H44 0.950(4) no
C46 H46 0.950(4) no
C47 H47 0.950(4) no
C48 H48 0.950(4) no
C49 H49 0.950(4) no
C50 H50 0.950(4) no
C51 C56 1.374(5) no
C51 C52 1.368(4) no
C52 C53 1.381(4) no
C53 C54 1.378(4) no
C54 C55 1.373(4) no
C55 C56 1.383(4) no
C51 H51 0.95(5) no
C52 H52 0.949(4) no
C53 H53 0.950(4) no
C54 H54 0.95(5) no
C55 H55 0.950(4) no
C56 H56 0.950(4) no

loop_
_geom_contact_atom_site_label_1
_geom_contact_atom_site_label_2
_geom_contact_distance
_geom_contact_site_symmetry_2
_geom_contact_publ_flag
Ti1 H19 3.605(18) . no
Ti1 H19" 3.487(18) . no
Ti1 H20 3.66(2) . no
Ti1 H20' 3.431(14) . no
F2 C6 3.334(5) 2_666 no
F21 C16 3.267(8) 1_655 no
F21 C35 3.288(7) 1_545 no
F21 F21 2.424(6) 2_756 no
F21 C36 3.317(6) 2_766 no
F21 C35 3.301(7) 2_766 no
F21 C36 3.350(6) 1_545 no
F1 H10" 2.79(2) . no
F1 H19 2.63(2) . no
F1 H20 2.82(2) . no
F1 H10' 2.668(14) . no
F2 H7" 2.584(19) 2_666 no
F2 H31 2.474(4) . no
F2 H6' 2.74(2) 2_666 no
F21 H36 2.776(6) 1_545 no
F21 H35 2.633(7) 1_545 no
C6 F2 3.334(5) 2_666 no
C7 C17 3.356(5) . no
C9 C28 3.573(4) . no
C10 C21 3.239(4) . no
C16 F21 3.267(8) 1_455 no
C16 C54 3.553(5) 1_455 no
C17 C41 3.598(4) 2_666 no
C17 C42 3.581(4) 2_666 no
C17 C7 3.356(5) . no
C19 F1 3.003(5) . no
C19 C21 3.539(5) . no
C20 F1 3.139(4) . no
C21 C19 3.539(5) . no
C21 C10 3.239(4) . no
C22 C47 3.509(4) 2_565 no
C23 C42 3.512(4) 2_565 no
C23 C41 3.522(4) 2_565 no
C24 C42 3.524(4) 2_565 no
C25 C38 3.471(4) 2_665 no
C25 C37 3.589(4) 2_665 no
C26 C38 3.553(4) 2_665 no
C28 C46 3.234(4) . no
C28 C9 3.573(4) . no
C32 C44 3.219(4) . no
C34 C40 3.172(4) . no
C35 F21 3.301(7) 2_766 no
C35 F21 3.288(7) 1_565 no
C36 F21 3.317(6) 2_766 no
C36 F21 3.350(6) 1_565 no
C37 C49 3.597(4) 2_675 no
C37 C25 3.589(4) 2_665 no
C38 C26 3.553(4) 2_665 no
C38 C50 3.235(4) . no
C38 C25 3.471(4) 2_665 no
C40 C34 3.172(4) . no
C41 C17 3.598(4) 2_666 no
C41 C23 3.522(4) 2_565 no
C42 C17 3.581(4) 2_666 no
C42 C24 3.524(4) 2_565 no
C42 C23 3.512(4) 2_565 no
C44 C32 3.219(4) . no
C46 C28 3.234(4) . no
C47 C22 3.509(4) 2_565 no
C49 C37 3.597(4) 2_675 no
C50 C38 3.235(4) . no
C54 C16 3.553(5) 1_655 no
C6 H7' 2.972(11) . no
C6 H10' 2.939(16) . no
C7 H32 2.876(4) 2_666 no
C7 H6" 2.805(13) . no
C7 H17 2.73(2) . no
C7 H8 2.869(7) . no
C8 H18" 3.09(2) . no
C8 H7 2.823(10) . no
C8 H17' 2.92(2) . no
C8 H9 3.065(18) . no
C9 H10" 2.862(11) . no
C9 H8" 2.885(11) . no
C9 H44 3.055(4) . no
C10 H9" 2.836(6) . no
C10 H6 2.965(15) . no
C11 H41 2.823(4) 1_545 no
C13 H40 3.080(4) 1_545 no
C14 H40 3.011(4) 1_545 no
C16 H20' 2.96(2) . no
C16 H7' 3.060(15) . no
C16 H54 3.01(7) 1_455 no
C16 H17 2.867(12) . no
C17 H18" 2.805(13) . no
C17 H7 2.79(2) . no
C17 H8 2.943(17) . no
C17 H16 2.834(14) . no
C18 H17' 2.900(10) . no
C18 H8" 3.09(2) . no
C18 H19" 2.904(14) . no
C19 H18 2.978(17) . no
C19 H20 2.830(12) . no
C20 H16" 2.968(15) . no
C20 H19 2.860(8) . no
C21 H10" 2.82(2) . no
C21 H19 2.90(2) . no
C21 H10' 2.923(15) . no
C23 H10 3.053(11) 2_565 no
C24 H10 2.900(13) 2_565 no
C26 H38 2.937(4) 2_665 no
C26 H10" 2.953(19) . no
C27 H44 2.721(4) . no
C27 H46 3.048(4) . no
C27 H9' 2.857(17) . no
C27 H38 2.983(3) . no
C28 H9' 2.823(19) . no
C28 H26 2.989(4) 2_665 no
C29 H9' 3.09(2) . no
C30 H25 3.037(4) 2_665 no
C31 H52 3.093(4) . no
C31 H25 3.007(4) 2_665 no
C31 H56 2.857(4) 2_766 no
C32 H44 2.684(4) . no
C32 H25 3.090(4) 2_665 no
C33 H50 2.751(3) . no
C33 H32 3.001(3) . no
C33 H40 2.961(4) . no
C34 H18' 2.902(11) 1_565 no
C34 H40 2.917(4) . no
C35 H53 2.932(4) 1_565 no
C35 H55 2.869(4) 2_766 no
C35 H18' 3.016(16) 1_565 no
C36 H55 2.924(4) 2_766 no
C36 H53 3.001(4) 1_565 no
C37 H49 2.874(4) 2_675 no
C38 H49 3.055(4) 2_675 no
C38 H50 2.653(4) . no
C39 H23 3.026(4) 2_565 no
C39 H46 2.929(3) . no
C39 H32 2.967(4) . no
C39 H34 2.667(3) . no
C40 H34 2.585(4) . no
C40 H23 2.801(4) 2_565 no
C41 H23 2.747(4) 2_565 no
C42 H17' 2.946(11) 2_666 no
C42 H23 2.872(4) 2_565 no
C42 H24 2.889(4) 2_565 no
C43 H23 3.003(4) 2_565 no
C44 H9' 3.095(15) . no
C44 H32 2.952(4) . no
C44 H23 3.074(4) 2_565 no
C45 H38 3.006(4) . no
C45 H28 2.637(3) . no
C46 H28 2.712(4) . no
C47 H30 3.038(4) 2_665 no
C47 H22 2.738(4) 2_565 no
C49 H19' 3.012(17) 1_565 no
C49 H18 3.094(14) 2_665 no
C50 H19' 2.73(2) 1_565 no
C50 H38 2.894(4) . no
C52 H42 2.972(4) 2_666 no
C52 H31 3.067(4) . no
C53 H42 2.971(4) 2_666 no
C54 H16" 3.089(13) 1_655 no
C55 H24 3.099(4) 1_656 no
C56 H24 2.840(4) 1_656 no
H6 C10 2.965(15) . no
H6 H10' 2.46(2) . no
H6' F2 2.74(2) 2_666 no
H6" H7' 2.355(19) . no
H6" C7 2.805(13) . no
H7 C8 2.823(10) . no
H7 H8 2.235(11) . no
H7 C17 2.79(2) . no
H7 H17 2.21(3) . no
H7' H6" 2.355(19) . no
H7' C16 3.060(15) . no
H7' H17 2.54(3) . no
H7' C6 2.972(11) . no
H7' H16 2.35(3) . no
H7" F2 2.584(19) 2_666 no
H8 H17' 2.16(3) . no
H8 C17 2.943(17) . no
H8 H7 2.235(11) . no
H8 C7 2.869(7) . no
H8" H18" 2.50(3) . no
H8" C18 3.09(2) . no
H8" H9 2.53(2) . no
H8" C9 2.885(11) . no
H9 C8 3.065(18) . no
H9 H8" 2.53(2) . no
H9' C28 2.823(19) . no
H9' C44 3.095(15) . no
H9' C29 3.09(2) . no
H9' C27 2.857(17) . no
H9' H44 2.283(14) . no
H9" H26 2.528(17) . no
H9" C10 2.836(6) . no
H9" H10" 2.213(12) . no
H10 C24 2.900(13) 2_565 no
H10 C23 3.053(11) 2_565 no
H10' F1 2.668(14) . no
H10' H6 2.46(2) . no
H10' C21 2.923(15) . no
H10' C6 2.939(16) . no
H10" C21 2.82(2) . no
H10" C9 2.862(11) . no
H10" H9" 2.213(12) . no
H10" C26 2.953(19) . no
H10" F1 2.79(2) . no
H16 C17 2.834(14) . no
H16 H7' 2.35(3) . no
H16 H17 2.245(17) . no
H16' H41 2.56(2) 1_545 no
H16" C54 3.089(13) 1_455 no
H16" C20 2.968(15) . no
H16" H20' 2.49(2) . no
H17 H7' 2.54(3) . no
H17 H7 2.21(3) . no
H17 C16 2.867(12) . no
H17 C7 2.73(2) . no
H17 H16 2.245(17) . no
H17 H34 2.568(11) 2_666 no
H17' H18" 2.274(16) . no
H17' H8 2.16(3) . no
H17' C42 2.946(10) 2_666 no
H17' C8 2.92(2) . no
H17' C18 2.900(10) . no
H17" H17" 2.558(11) 2_656 no
H18 C19 2.978(17) . no
H18 H19" 2.44(2) . no
H18 C49 3.094(14) 2_665 no
H18' C35 3.016(16) 1_545 no
H18' C34 2.902(11) 1_545 no
H18" C17 2.805(13) . no
H18" H17' 2.274(16) . no
H18" H8" 2.50(3) . no
H18" C8 3.09(2) . no
H19 C21 2.90(2) . no
H19 H20 2.224(13) . no
H19 Ti1 3.605(18) . no
H19 F1 2.63(2) . no
H19 C20 2.860(8) . no
H19' C50 2.73(2) 1_545 no
H19' C49 3.012(17) 1_545 no
H19" C18 2.904(14) . no
H19" H18 2.44(2) . no
H19" Ti1 3.487(18) . no
H20 F1 2.82(2) . no
H20 C19 2.830(12) . no
H20 H19 2.224(13) . no
H20 Ti1 3.66(2) . no
H20' Ti1 3.431(14) . no
H20' C16 2.96(2) . no
H20' H16" 2.49(2) . no
H20" H37 2.588(13) 1_445 no
H22 C47 2.738(4) 2_565 no
H23 C43 3.003(4) 2_565 no
H23 C39 3.026(4) 2_565 no
H23 C44 3.074(4) 2_565 no
H23 C41 2.747(4) 2_565 no
H23 C40 2.801(4) 2_565 no
H23 C42 2.872(4) 2_565 no
H24 C56 2.840(4) 1_454 no
H24 C42 2.889(4) 2_565 no
H24 C55 3.099(4) 1_454 no
H25 C31 3.007(4) 2_665 no
H25 C32 3.090(4) 2_665 no
H25 C30 3.037(4) 2_665 no
H26 C28 2.989(4) 2_665 no
H26 H9" 2.528(17) . no
H28 C45 2.637(3) . no
H28 C46 2.712(4) . no
H30 C47 3.038(4) 2_665 no
H31 F2 2.474(4) . no
H31 C52 3.067(4) . no
H31 H56 2.506(4) 2_766 no
H31 H51 2.47(11) . no
H31 H52 2.482(4) . no
H32 C39 2.967(4) . no
H32 C44 2.952(4) . no
H32 C33 3.001(3) . no
H32 C7 2.876(4) 2_666 no
H34 C39 2.667(3) . no
H34 C40 2.585(4) . no
H34 H40 2.498(4) . no
H34 H17 2.568(11) 2_666 no
H35 F21 2.633(7) 1_565 no
H35 H53 2.529(4) 1_565 no
H36 F21 2.776(6) 1_565 no
H37 H20" 2.588(13) 1_665 no
H38 C27 2.983(3) . no
H38 C26 2.937(4) 2_665 no
H38 H50 2.448(4) . no
H38 C45 3.006(4) . no
H38 C50 2.894(4) . no
H40 C34 2.917(4) . no
H40 C33 2.961(4) . no
H40 H34 2.498(4) . no
H40 C14 3.011(4) 1_565 no
H40 C13 3.080(4) 1_565 no
H41 C11 2.823(4) 1_565 no
H41 H16' 2.56(2) 1_565 no
H42 C52 2.972(4) 2_666 no
H42 C53 2.971(4) 2_666 no
H44 C27 2.721(4) . no
H44 C32 2.684(4) . no
H44 C9 3.055(4) . no
H44 H9' 2.283(14) . no
H46 C39 2.929(3) . no
H46 C27 3.048(4) . no
H49 C37 2.874(4) 2_675 no
H49 C38 3.055(4) 2_675 no
H50 H38 2.448(4) . no
H50 C33 2.751(3) . no
H50 C38 2.653(4) . no
H51 H31 2.47(11) . no
H52 C31 3.093(4) . no
H52 H31 2.482(4) . no
H53 H35 2.529(4) 1_545 no
H53 C36 3.001(4) 1_545 no
H53 C35 2.932(4) 1_545 no
H54 C16 3.01(7) 1_655 no
H55 C35 2.869(4) 2_766 no
H55 C36 2.924(4) 2_766 no
H56 H31 2.506(4) 2_766 no
H56 C31 2.857(4) 2_766 no

loop_
_geom_hbond_atom_site_label_D
_geom_hbond_atom_site_label_H
_geom_hbond_atom_site_label_A
_geom_hbond_distance_DH
_geom_hbond_distance_HA
_geom_hbond_distance_DA
_geom_hbond_angle_DHA
_geom_hbond_publ_flag
C31 H31 F2 0.950(4) 2.474(4) 3.422(4) 175.8(3) yes

loop_
_geom_torsion_atom_site_label_1
_geom_torsion_atom_site_label_2
_geom_torsion_atom_site_label_3
_geom_torsion_atom_site_label_4
_geom_torsion
_geom_torsion_publ_flag
F1 Ti1 C1 C2 -164.06(15) no
F1 Ti1 C1 C5 -48.83(18) no
F1 Ti1 C1 C6 72.7(3) no
C2 Ti1 C1 C5 115.2(2) no
C2 Ti1 C1 C6 -123.3(3) no
C3 Ti1 C1 C2 -36.59(15) no
C3 Ti1 C1 C5 78.64(18) no
C3 Ti1 C1 C6 -159.9(3) no
C4 Ti1 C1 C2 -77.96(17) no
C4 Ti1 C1 C5 37.26(17) no
C4 Ti1 C1 C6 158.8(3) no
C5 Ti1 C1 C2 -115.2(2) no
C5 Ti1 C1 C6 121.5(3) no
C11 Ti1 C1 C2 75.23(16) no
C11 Ti1 C1 C5 -169.54(17) no
C11 Ti1 C1 C6 -48.0(3) no
C12 Ti1 C1 C2 38.12(18) no
C12 Ti1 C1 C5 153.35(17) no
C12 Ti1 C1 C6 -85.2(3) no
C13 Ti1 C1 C2 14.3(3) no
C13 Ti1 C1 C5 129.6(2) no
C13 Ti1 C1 C6 -108.9(3) no
C15 Ti1 C1 C2 108.14(17) no
C15 Ti1 C1 C5 -136.63(18) no
C15 Ti1 C1 C6 -15.1(3) no
F1 Ti1 C2 C1 22.3(2) no
F1 Ti1 C2 C3 -95.22(17) no
F1 Ti1 C2 C7 142.4(2) no
C1 Ti1 C2 C3 -117.5(2) no
C1 Ti1 C2 C7 120.2(3) no
C3 Ti1 C2 C1 117.5(2) no
C3 Ti1 C2 C7 -122.4(3) no
C4 Ti1 C2 C1 80.21(18) no
C4 Ti1 C2 C3 -37.27(16) no
C4 Ti1 C2 C7 -159.6(3) no
C5 Ti1 C2 C1 38.25(17) no
C5 Ti1 C2 C3 -79.23(17) no
C5 Ti1 C2 C7 158.4(3) no
C11 Ti1 C2 C1 -112.86(16) no
C11 Ti1 C2 C3 129.66(15) no
C11 Ti1 C2 C7 7.3(3) no
C12 Ti1 C2 C1 -146.83(16) no
C12 Ti1 C2 C3 95.69(15) no
C12 Ti1 C2 C7 -26.7(3) no
C13 Ti1 C2 C1 -171.84(15) no
C13 Ti1 C2 C3 70.68(16) no
C13 Ti1 C2 C7 -51.7(3) no
C14 Ti1 C2 C1 -153.6(2) no
C14 Ti1 C2 C3 89.0(2) no
C14 Ti1 C2 C7 -33.4(4) no
C15 Ti1 C2 C1 -103.31(17) no
C15 Ti1 C2 C3 139.21(15) no
C15 Ti1 C2 C7 16.8(3) no
F1 Ti1 C3 C2 116.39(15) no
F1 Ti1 C3 C4 0.0(2) no
F1 Ti1 C3 C8 -119.8(2) no
C1 Ti1 C3 C2 36.38(15) no
C1 Ti1 C3 C4 -80.04(19) no
C1 Ti1 C3 C8 160.2(3) no
C2 Ti1 C3 C4 -116.4(2) no
C2 Ti1 C3 C8 123.8(3) no
C4 Ti1 C3 C2 116.4(2) no
C4 Ti1 C3 C8 -119.8(3) no
C5 Ti1 C3 C2 78.37(17) no
C5 Ti1 C3 C4 -38.05(19) no
C5 Ti1 C3 C8 -157.8(3) no
C11 Ti1 C3 C2 -59.89(17) no
C11 Ti1 C3 C4 -176.31(18) no
C11 Ti1 C3 C8 63.9(3) no
C12 Ti1 C3 C2 -84.78(15) no
C12 Ti1 C3 C4 158.80(19) no
C12 Ti1 C3 C8 39.0(2) no
C13 Ti1 C3 C2 -119.32(15) no
C13 Ti1 C3 C4 124.26(19) no
C13 Ti1 C3 C8 4.5(2) no
C14 Ti1 C3 C2 -131.73(16) no
C14 Ti1 C3 C4 111.9(2) no
C14 Ti1 C3 C8 -7.9(3) no
C15 Ti1 C3 C2 -80.4(2) no
C15 Ti1 C3 C4 163.1(2) no
C15 Ti1 C3 C8 43.4(3) no
F1 Ti1 C4 C3 179.98(17) no
F1 Ti1 C4 C5 64.79(15) no
F1 Ti1 C4 C9 -58.4(2) no
C1 Ti1 C4 C3 77.83(17) no
C1 Ti1 C4 C5 -37.35(15) no
C1 Ti1 C4 C9 -160.6(3) no
C2 Ti1 C4 C3 37.00(15) no
C2 Ti1 C4 C5 -78.19(17) no
C2 Ti1 C4 C9 158.6(3) no
C3 Ti1 C4 C5 -115.2(2) no
C3 Ti1 C4 C9 121.6(3) no
C5 Ti1 C4 C3 115.2(2) no
C5 Ti1 C4 C9 -123.2(3) no
C11 Ti1 C4 C3 7.2(3) no
C11 Ti1 C4 C5 -108.0(2) no
C11 Ti1 C4 C9 128.8(2) no
C12 Ti1 C4 C3 -26.1(2) no
C12 Ti1 C4 C5 -141.32(15) no
C12 Ti1 C4 C9 95.5(2) no
C13 Ti1 C4 C3 -66.24(19) no
C13 Ti1 C4 C5 178.57(15) no
C13 Ti1 C4 C9 55.3(3) no
C14 Ti1 C4 C3 -104.00(19) no
C14 Ti1 C4 C5 140.82(17) no
C14 Ti1 C4 C9 17.6(3) no
F1 Ti1 C5 C1 131.13(18) no
F1 Ti1 C5 C4 -112.49(16) no
F1 Ti1 C5 C10 10.9(3) no
C1 Ti1 C5 C4 116.4(2) no
C1 Ti1 C5 C10 -120.2(4) no
C2 Ti1 C5 C1 -37.35(15) no
C2 Ti1 C5 C4 79.04(16) no
C2 Ti1 C5 C10 -157.6(3) no
C3 Ti1 C5 C1 -78.66(17) no
C3 Ti1 C5 C4 37.73(15) no
C3 Ti1 C5 C10 161.1(3) no
C4 Ti1 C5 C1 -116.4(2) no
C4 Ti1 C5 C10 123.4(3) no
C11 Ti1 C5 C1 16.9(3) no
C11 Ti1 C5 C4 133.28(19) no
C11 Ti1 C5 C10 -103.3(3) no
C12 Ti1 C5 C1 -46.7(3) no
C12 Ti1 C5 C4 69.7(3) no
C12 Ti1 C5 C10 -166.9(2) no
C13 Ti1 C5 C1 -119.1(2) no
C13 Ti1 C5 C4 -2.8(3) no
C13 Ti1 C5 C10 120.6(3) no
C14 Ti1 C5 C1 157.3(2) no
C14 Ti1 C5 C4 -86.4(3) no
C14 Ti1 C5 C10 37.0(5) no
C15 Ti1 C5 C1 81.7(2) no
C15 Ti1 C5 C4 -161.96(18) no
C15 Ti1 C5 C10 -38.6(4) no
F1 Ti1 C11 C12 135.98(15) no
F1 Ti1 C11 C15 20.76(17) no
F1 Ti1 C11 C16 -99.9(3) no
C1 Ti1 C11 C12 -110.98(16) no
C1 Ti1 C11 C15 133.79(15) no
C1 Ti1 C11 C16 13.2(3) no
C2 Ti1 C11 C12 -77.21(16) no
C2 Ti1 C11 C15 167.57(15) no
C2 Ti1 C11 C16 46.9(3) no
C3 Ti1 C11 C12 -47.22(18) no
C3 Ti1 C11 C15 -162.45(14) no
C3 Ti1 C11 C16 76.9(3) no
C4 Ti1 C11 C12 -51.9(3) no
C4 Ti1 C11 C15 -167.2(2) no
C4 Ti1 C11 C16 72.2(4) no
C5 Ti1 C11 C12 -121.29(19) no
C5 Ti1 C11 C15 123.49(19) no
C5 Ti1 C11 C16 2.9(3) no
C12 Ti1 C11 C15 -115.2(2) no
C12 Ti1 C11 C16 124.2(3) no
C13 Ti1 C11 C12 36.67(15) no
C13 Ti1 C11 C15 -78.55(16) no
C13 Ti1 C11 C16 160.8(3) no
C14 Ti1 C11 C12 78.08(17) no
C14 Ti1 C11 C15 -37.14(16) no
C14 Ti1 C11 C16 -157.8(3) no
C15 Ti1 C11 C12 115.2(2) no
C15 Ti1 C11 C16 -120.6(3) no
F1 Ti1 C12 C11 -64.19(19) no
F1 Ti1 C12 C13 53.1(2) no
F1 Ti1 C12 C17 174.5(2) no
C1 Ti1 C12 C11 84.24(17) no
C1 Ti1 C12 C13 -158.44(15) no
C1 Ti1 C12 C17 -37.1(3) no
C2 Ti1 C12 C11 104.83(16) no
C2 Ti1 C12 C13 -137.84(16) no
C2 Ti1 C12 C17 -16.5(3) no
C3 Ti1 C12 C11 139.61(16) no
C3 Ti1 C12 C13 -103.07(16) no
C3 Ti1 C12 C17 18.3(3) no
C4 Ti1 C12 C11 154.32(16) no
C4 Ti1 C12 C13 -88.35(18) no
C4 Ti1 C12 C17 33.0(3) no
C5 Ti1 C12 C11 112.7(2) no
C5 Ti1 C12 C13 -129.9(2) no
C5 Ti1 C12 C17 -8.6(4) no
C11 Ti1 C12 C13 117.3(2) no
C11 Ti1 C12 C17 -121.3(3) no
C13 Ti1 C12 C11 -117.3(2) no
C13 Ti1 C12 C17 121.3(3) no
C14 Ti1 C12 C11 -79.49(18) no
C14 Ti1 C12 C13 37.83(17) no
C14 Ti1 C12 C17 159.2(3) no
C15 Ti1 C12 C11 -37.86(15) no
C15 Ti1 C12 C13 79.46(17) no
C15 Ti1 C12 C17 -159.2(3) no
F1 Ti1 C13 C12 -143.15(15) no
F1 Ti1 C13 C14 -27.92(19) no
F1 Ti1 C13 C18 94.4(3) no
C1 Ti1 C13 C12 38.5(3) no
C1 Ti1 C13 C14 153.8(2) no
C1 Ti1 C13 C18 -84.0(3) no
C2 Ti1 C13 C12 47.43(17) no
C2 Ti1 C13 C14 162.66(17) no
C2 Ti1 C13 C18 -75.1(3) no
C3 Ti1 C13 C12 80.65(16) no
C3 Ti1 C13 C14 -164.12(17) no
C3 Ti1 C13 C18 -41.8(3) no
C4 Ti1 C13 C12 112.97(16) no
C4 Ti1 C13 C14 -131.80(17) no
C4 Ti1 C13 C18 -9.5(3) no
C5 Ti1 C13 C12 114.8(2) no
C5 Ti1 C13 C14 -130.0(2) no
C5 Ti1 C13 C18 -7.7(4) no
C11 Ti1 C13 C12 -36.57(15) no
C11 Ti1 C13 C14 78.66(18) no
C11 Ti1 C13 C18 -159.1(3) no
C12 Ti1 C13 C14 115.2(2) no
C12 Ti1 C13 C18 -122.5(3) no
C14 Ti1 C13 C12 -115.2(2) no
C14 Ti1 C13 C18 122.3(3) no
C15 Ti1 C13 C12 -78.00(16) no
C15 Ti1 C13 C14 37.23(17) no
C15 Ti1 C13 C18 159.5(3) no
F1 Ti1 C14 C13 153.24(18) no
F1 Ti1 C14 C15 -90.53(16) no
F1 Ti1 C14 C19 32.7(3) no
C2 Ti1 C14 C13 -29.8(3) no
C2 Ti1 C14 C15 86.4(2) no
C2 Ti1 C14 C19 -150.3(3) no
C3 Ti1 C14 C13 21.6(2) no
C3 Ti1 C14 C15 137.84(16) no
C3 Ti1 C14 C19 -98.9(3) no
C4 Ti1 C14 C13 71.4(2) no
C4 Ti1 C14 C15 -172.40(16) no
C4 Ti1 C14 C19 -49.2(4) no
C5 Ti1 C14 C13 127.1(3) no
C5 Ti1 C14 C15 -116.6(3) no
C5 Ti1 C14 C19 6.6(5) no
C11 Ti1 C14 C13 -79.05(17) no
C11 Ti1 C14 C15 37.17(15) no
C11 Ti1 C14 C19 160.4(4) no
C12 Ti1 C14 C13 -37.72(15) no
C12 Ti1 C14 C15 78.50(17) no
C12 Ti1 C14 C19 -158.3(4) no
C13 Ti1 C14 C15 116.2(2) no
C13 Ti1 C14 C19 -120.5(4) no
C15 Ti1 C14 C13 -116.2(2) no
C15 Ti1 C14 C19 123.2(4) no
F1 Ti1 C15 C11 -160.83(16) no
F1 Ti1 C15 C14 82.77(16) no
F1 Ti1 C15 C20 -39.9(2) no
C1 Ti1 C15 C11 -63.12(19) no
C1 Ti1 C15 C14 -179.53(16) no
C1 Ti1 C15 C20 57.8(3) no
C2 Ti1 C15 C11 -16.6(2) no
C2 Ti1 C15 C14 -133.02(17) no
C2 Ti1 C15 C20 104.4(3) no
C3 Ti1 C15 C11 32.6(3) no
C3 Ti1 C15 C14 -83.9(2) no
C3 Ti1 C15 C20 153.5(2) no
C5 Ti1 C15 C11 -112.0(2) no
C5 Ti1 C15 C14 131.6(2) no
C5 Ti1 C15 C20 9.0(3) no
C11 Ti1 C15 C14 -116.4(2) no
C11 Ti1 C15 C20 121.0(3) no
C12 Ti1 C15 C11 37.66(15) no
C12 Ti1 C15 C14 -78.74(17) no
C12 Ti1 C15 C20 158.6(3) no
C13 Ti1 C15 C11 79.13(16) no
C13 Ti1 C15 C14 -37.27(16) no
C13 Ti1 C15 C20 -159.9(3) no
C14 Ti1 C15 C11 116.4(2) no
C14 Ti1 C15 C20 -122.6(3) no
Ti1 C1 C2 C3 62.59(18) no
Ti1 C1 C2 C7 -127.1(3) no
C5 C1 C2 Ti1 -64.75(18) no
C5 C1 C2 C3 -2.2(3) no
C5 C1 C2 C7 168.1(2) no
C6 C1 C2 Ti1 120.5(3) no
C6 C1 C2 C3 -176.9(3) no
C6 C1 C2 C7 -6.6(5) no
Ti1 C1 C5 C4 -63.90(18) no
Ti1 C1 C5 C10 121.5(2) no
C2 C1 C5 Ti1 66.38(19) no
C2 C1 C5 C4 2.5(3) no
C2 C1 C5 C10 -172.1(2) no
C6 C1 C5 Ti1 -118.8(3) no
C6 C1 C5 C4 177.3(3) no
C6 C1 C5 C10 2.7(4) no
Ti1 C2 C3 C4 62.88(17) no
Ti1 C2 C3 C8 -125.8(3) no
C1 C2 C3 Ti1 -61.86(19) no
C1 C2 C3 C4 1.0(3) no
C1 C2 C3 C8 172.4(2) no
C7 C2 C3 Ti1 128.0(3) no
C7 C2 C3 C4 -169.1(2) no
C7 C2 C3 C8 2.2(4) no
Ti1 C3 C4 C5 64.79(18) no
Ti1 C3 C4 C9 -115.5(3) no
C2 C3 C4 Ti1 -64.27(18) no
C2 C3 C4 C5 0.5(3) no
C2 C3 C4 C9 -179.8(2) no
C8 C3 C4 Ti1 124.2(2) no
C8 C3 C4 C5 -171.0(2) no
C8 C3 C4 C9 8.7(4) no
Ti1 C4 C5 C1 63.99(18) no
Ti1 C4 C5 C10 -121.6(3) no
C3 C4 C5 Ti1 -65.83(17) no
C3 C4 C5 C1 -1.8(3) no
C3 C4 C5 C10 172.6(2) no
C9 C4 C5 Ti1 114.4(3) no
C9 C4 C5 C1 178.4(2) no
C9 C4 C5 C10 -7.2(4) no
Ti1 C11 C12 C13 -62.41(19) no
Ti1 C11 C12 C17 129.8(3) no
C15 C11 C12 Ti1 65.00(18) no
C15 C11 C12 C13 2.6(3) no
C15 C11 C12 C17 -165.2(3) no
C16 C11 C12 Ti1 -122.0(3) no
C16 C11 C12 C13 175.6(3) no
C16 C11 C12 C17 7.9(5) no
Ti1 C11 C15 C14 64.07(18) no
Ti1 C11 C15 C20 -117.8(3) no
C12 C11 C15 Ti1 -65.66(18) no
C12 C11 C15 C14 -1.6(3) no
C12 C11 C15 C20 176.6(2) no
C16 C11 C15 Ti1 121.1(3) no
C16 C11 C15 C14 -174.8(3) no
C16 C11 C15 C20 3.3(4) no
Ti1 C12 C13 C14 -65.07(19) no
Ti1 C12 C13 C18 122.8(3) no
C11 C12 C13 Ti1 62.46(18) no
C11 C12 C13 C14 -2.6(3) no
C11 C12 C13 C18 -174.8(3) no
C17 C12 C13 Ti1 -129.8(3) no
C17 C12 C13 C14 165.1(3) no
C17 C12 C13 C18 -7.1(5) no
Ti1 C13 C14 C15 -64.03(19) no
Ti1 C13 C14 C19 118.8(3) no
C12 C13 C14 Ti1 65.67(19) no
C12 C13 C14 C15 1.6(3) no
C12 C13 C14 C19 -175.5(3) no
C18 C13 C14 Ti1 -122.2(3) no
C18 C13 C14 C15 173.8(3) no
C18 C13 C14 C19 -3.4(5) no
Ti1 C14 C15 C11 -63.95(18) no
Ti1 C14 C15 C20 117.9(3) no
C13 C14 C15 Ti1 63.92(19) no
C13 C14 C15 C11 0.0(3) no
C13 C14 C15 C20 -178.2(2) no
C19 C14 C15 Ti1 -119.0(3) no
C19 C14 C15 C11 177.0(3) no
C19 C14 C15 C20 -1.1(5) no
F1 C21 C22 C23 178.7(2) no
C26 C21 C22 C23 -0.2(4) no
F1 C21 C26 C25 -179.6(2) no
C22 C21 C26 C25 -0.6(4) no
C21 C22 C23 C24 0.7(4) no
C22 C23 C24 C25 -0.4(4) no
C23 C24 C25 C26 -0.4(4) no
C24 C25 C26 C21 0.9(4) no
C32 C27 C28 C29 1.6(4) no
B C27 C28 C29 178.9(2) no
C28 C27 C32 C31 -2.2(4) no
B C27 C32 C31 -179.6(2) no
C32 C27 B C39 -53.7(3) no
C28 C27 B C45 10.5(3) no
C32 C27 B C45 -172.4(2) no
C28 C27 B C33 -111.0(3) no
C32 C27 B C33 66.1(3) no
C28 C27 B C39 129.1(2) no
C27 C28 C29 C30 -0.1(4) no
C28 C29 C30 C31 -1.0(4) no
C29 C30 C31 C32 0.4(4) no
C30 C31 C32 C27 1.2(4) no
B C33 C34 C35 174.2(2) no
C38 C33 C34 C35 0.4(4) no
C34 C33 B C27 -110.6(2) no
C34 C33 C38 C37 -0.8(4) no
B C33 C38 C37 -174.9(2) no
C38 C33 B C45 -56.2(3) no
C34 C33 B C45 130.4(2) no
C38 C33 B C27 62.8(3) no
C34 C33 B C39 9.8(3) no
C38 C33 B C39 -176.7(2) no
C33 C34 C35 C36 0.3(4) no
C34 C35 C36 C37 -0.8(4) no
C35 C36 C37 C38 0.5(4) no
C36 C37 C38 C33 0.3(4) no
C44 C39 C40 C41 1.9(4) no
C40 C39 B C27 170.2(2) no
C44 C39 B C27 -12.2(3) no
C40 C39 B C33 54.9(3) no
B C39 C40 C41 179.8(2) no
C40 C39 C44 C43 -0.7(4) no
B C39 C44 C43 -178.4(2) no
C44 C39 B C45 108.2(3) no
C44 C39 B C33 -127.5(2) no
C40 C39 B C45 -69.4(3) no
C39 C40 C41 C42 -0.9(4) no
C40 C41 C42 C43 -1.4(4) no
C41 C42 C43 C44 2.6(4) no
C42 C43 C44 C39 -1.5(4) no
C50 C45 C46 C47 2.2(4) no
C46 C45 B C27 61.9(3) no
C50 C45 B C27 -118.2(3) no
C46 C45 B C33 177.2(2) no
C50 C45 B C33 -2.9(3) no
B C45 C46 C47 -177.9(2) no
C46 C45 C50 C49 -1.2(4) no
B C45 C50 C49 178.9(3) no
C46 C45 B C39 -59.9(3) no
C50 C45 B C39 120.0(3) no
C45 C46 C47 C48 -1.9(4) no
C46 C47 C48 C49 0.5(5) no
C47 C48 C49 C50 0.5(5) no
C48 C49 C50 C45 -0.1(5) no
F2 C51 C52 C53 -174.8(3) no
C56 C51 C52 C53 1.7(5) no
F2 C51 C56 C55 174.6(3) no
C52 C51 C56 C55 -2.0(5) no
C51 C52 C53 C54 -0.4(4) no
C52 C53 C54 C55 -0.6(5) no
C53 C54 C55 C56 0.3(5) no
C54 C55 C56 C51 1.0(5) no
